data_4084985
loop_
_publ_author_name
'Ghisolfi, Alessio'
'Condello, Francesca'
'Fliedel, Christophe'
'Rosa, Vitor'
'Braunstein, Pierre'

_publ_section_title
;
 Facile and Room-Temperature Activation of Csp3--Cl Bonds by Cheap and
 Air-Stable Nickel(II) Complexes of (N-Thioether) DPPA-Type Ligands
;
_journal_issue 11
_journal_name_full Organometallics
_journal_page_first 2255
_journal_paper_doi 10.1021/om501004d
_journal_volume 34
_journal_year 2015
_chemical_formula_moiety '    C56 H58 N2 Ni P4 S2, 2(B F4) '
_chemical_formula_sum 'C56 H58 B2 F8 N2 Ni P4 S2'
_chemical_formula_weight 1179.37
_chemical_name_systematic
;
 ?
;
_space_group_IT_number 61
_symmetry_cell_setting orthorhombic
_symmetry_space_group_name_Hall '-P 2ac 2ab'
_symmetry_space_group_name_H-M 'P b c a'
_atom_sites_solution_hydrogens geom
_atom_sites_solution_primary direct
_atom_sites_solution_secondary difmap
_audit_creation_method SHELXL-97
_cell_angle_alpha 90.00
_cell_angle_beta 90.00
_cell_angle_gamma 90.00
_cell_formula_units_Z 4
_cell_length_a 17.5370(6)
_cell_length_b 16.7133(5)
_cell_length_c 19.1594(4)
_cell_measurement_reflns_used 36799
_cell_measurement_temperature 193(2)
_cell_measurement_theta_max 27.485
_cell_measurement_theta_min 0.998
_cell_volume 5615.6(3)
_computing_cell_refinement 'Denzo (Nonius B.V., 1998)'
_computing_data_collection 'Collect (Nonius B.V., 1998)'
_computing_data_reduction 'Denzo (Nonius B.V., 1998)'
_computing_molecular_graphics 'PLATON 98 (Spek, 1998)'
_computing_publication_material 'SHELXL-97 (Sheldrick, 1997)'
_computing_structure_refinement 'SHELXL-97 (Sheldrick, 1997)'
_computing_structure_solution 'SHELXS-97 (Sheldrick, 1997)'
_diffrn_ambient_temperature 193(2)
_diffrn_measured_fraction_theta_full 0.998
_diffrn_measured_fraction_theta_max 0.998
_diffrn_measurement_device_type KappaCCD
_diffrn_measurement_method 'phi and omega scans'
_diffrn_radiation_monochromator graphite
_diffrn_radiation_source 'sealed tube'
_diffrn_radiation_type MoK\a
_diffrn_radiation_wavelength 0.71073
_diffrn_reflns_av_R_equivalents 0.0513
_diffrn_reflns_av_sigmaI/netI 0.0477
_diffrn_reflns_limit_h_max 21
_diffrn_reflns_limit_h_min -22
_diffrn_reflns_limit_k_max 21
_diffrn_reflns_limit_k_min -18
_diffrn_reflns_limit_l_max 24
_diffrn_reflns_limit_l_min -23
_diffrn_reflns_number 32587
_diffrn_reflns_theta_full 27.49
_diffrn_reflns_theta_max 27.49
_diffrn_reflns_theta_min 1.99
_exptl_absorpt_coefficient_mu 0.600
_exptl_absorpt_correction_T_max 0.89785
_exptl_absorpt_correction_T_min 0.82845
_exptl_absorpt_correction_type multi-scan
_exptl_absorpt_process_details 'MULscanABS in PLATON (Spek, 2003)'
_exptl_crystal_colour yellow
_exptl_crystal_density_diffrn 1.395
_exptl_crystal_density_method 'not measured'
_exptl_crystal_description prism
_exptl_crystal_F_000 2440
_exptl_crystal_size_max 0.35
_exptl_crystal_size_mid 0.30
_exptl_crystal_size_min 0.20
_refine_diff_density_max 0.458
_refine_diff_density_min -0.895
_refine_diff_density_rms 0.217
_refine_ls_extinction_method none
_refine_ls_goodness_of_fit_ref 1.111
_refine_ls_hydrogen_treatment constr
_refine_ls_matrix_type full
_refine_ls_number_parameters 341
_refine_ls_number_reflns 6426
_refine_ls_number_restraints 0
_refine_ls_restrained_S_all 1.111
_refine_ls_R_factor_all 0.0789
_refine_ls_R_factor_gt 0.0433
_refine_ls_shift/su_max 0.001
_refine_ls_shift/su_mean 0.000
_refine_ls_structure_factor_coef Fsqd
_refine_ls_weighting_details 'calc w=1/[\s^2^(Fo^2^)+(0.0730P)^2^+0.0000P] where P=(Fo^2^+2Fc^2^)/3'
_refine_ls_weighting_scheme calc
_refine_ls_wR_factor_gt 0.1090
_refine_ls_wR_factor_ref 0.1346
_reflns_number_gt 4491
_reflns_number_total 6426
_reflns_threshold_expression I>2\s(I)
_cod_data_source_file om501004d_si_002.cif
_cod_data_source_block pbag111107
_cod_depositor_comments
;
The following automatic conversions were performed:

'_symmetry_cell_setting' value 'Orthorhombic' changed to
'orthorhombic' according to
/home/saulius/struct/COD-crude-data--automatic-downloads/rss-feeds/ACS/lib/dictionaries/cif_core.dic
dictionary named 'cif_core.dic' version 2.4.2 from 2011-04-26.

Automatic conversion script
Id: cif_fix_values 2935 2014-11-11 08:27:57Z andrius 

 Adding full bibliography for 4084985--4084988.cif.
;
_cod_original_sg_symbol_Hall '-P 2ac 2ab '
_cod_original_sg_symbol_H-M ' P b c a  '
_cod_database_code 4084985

loop_
_symmetry_equiv_pos_as_xyz
'x, y, z'
'-x+1/2, -y, z+1/2'
'x+1/2, -y+1/2, -z'
'-x, y+1/2, -z+1/2'
'-x, -y, -z'
'x-1/2, y, -z-1/2'
'-x-1/2, y-1/2, z'
'x, -y-1/2, z-1/2'

loop_
_atom_site_label
_atom_site_type_symbol
_atom_site_fract_x
_atom_site_fract_y
_atom_site_fract_z
_atom_site_U_iso_or_equiv
_atom_site_adp_type
_atom_site_occupancy
_atom_site_symmetry_multiplicity
_atom_site_calc_flag
_atom_site_refinement_flags
Ni1 Ni 0.5000 0.5000 0.0000 0.02261(13) Uani 1 2 d S
S1 S 0.53185(5) 0.45894(5) 0.40455(4) 0.0491(2) Uani 1 1 d .
P1 P 0.59043(4) 0.53208(4) 0.07361(3) 0.02540(16) Uani 1 1 d .
P2 P 0.50653(4) 0.40481(4) 0.07831(3) 0.02612(16) Uani 1 1 d .
N1 N 0.55895(12) 0.46389(11) 0.13264(10) 0.0283(5) Uani 1 1 d .
C1 C 0.59352(15) 0.62909(14) 0.11441(13) 0.0335(6) Uani 1 1 d .
C2 C 0.53970(18) 0.65009(17) 0.16481(14) 0.0433(7) Uani 1 1 d .
H2 H 0.5031 0.6122 0.1805 0.052 Uiso 1 1 calc R
C3 C 0.5403(2) 0.7274(2) 0.19185(18) 0.0629(10) Uani 1 1 d .
H3 H 0.5044 0.7423 0.2266 0.075 Uiso 1 1 calc R
C4 C 0.5931(2) 0.7822(2) 0.1683(2) 0.0707(11) Uani 1 1 d .
H4 H 0.5931 0.8348 0.1869 0.085 Uiso 1 1 calc R
C5 C 0.6452(2) 0.76166(18) 0.1186(2) 0.0680(10) Uani 1 1 d .
H5 H 0.6812 0.8001 0.1027 0.082 Uiso 1 1 calc R
C6 C 0.64577(18) 0.68479(16) 0.09118(17) 0.0495(8) Uani 1 1 d .
H6 H 0.6820 0.6705 0.0565 0.059 Uiso 1 1 calc R
C7 C 0.68725(14) 0.50732(13) 0.05105(13) 0.0283(5) Uani 1 1 d .
C8 C 0.74577(15) 0.51623(14) 0.10061(13) 0.0319(6) Uani 1 1 d .
H8 H 0.7362 0.5428 0.1436 0.038 Uiso 1 1 calc R
C9 C 0.81750(16) 0.48589(15) 0.08616(14) 0.0396(7) Uani 1 1 d .
H9 H 0.8571 0.4906 0.1198 0.048 Uiso 1 1 calc R
C10 C 0.83179(17) 0.44883(17) 0.02328(16) 0.0461(7) Uani 1 1 d .
H10 H 0.8811 0.4280 0.0138 0.055 Uiso 1 1 calc R
C11 C 0.77449(17) 0.44181(18) -0.02633(15) 0.0467(7) Uani 1 1 d .
H11 H 0.7849 0.4171 -0.0700 0.056 Uiso 1 1 calc R
C12 C 0.70250(17) 0.47061(17) -0.01238(13) 0.0363(6) Uani 1 1 d .
H12 H 0.6632 0.4653 -0.0462 0.044 Uiso 1 1 calc R
C13 C 0.42250(15) 0.37188(15) 0.12393(13) 0.0327(6) Uani 1 1 d .
C14 C 0.38161(16) 0.42778(16) 0.16317(14) 0.0377(6) Uani 1 1 d .
H14 H 0.4003 0.4808 0.1683 0.045 Uiso 1 1 calc R
C15 C 0.31373(17) 0.40533(19) 0.19444(16) 0.0495(8) Uani 1 1 d .
H15 H 0.2860 0.4431 0.2214 0.059 Uiso 1 1 calc R
C16 C 0.28609(19) 0.3288(2) 0.18681(18) 0.0604(9) Uani 1 1 d .
H16 H 0.2393 0.3141 0.2083 0.072 Uiso 1 1 calc R
C17 C 0.3261(2) 0.2734(2) 0.14809(19) 0.0629(9) Uani 1 1 d .
H17 H 0.3073 0.2204 0.1437 0.075 Uiso 1 1 calc R
C18 C 0.39404(17) 0.29477(17) 0.11545(16) 0.0485(8) Uani 1 1 d .
H18 H 0.4208 0.2570 0.0876 0.058 Uiso 1 1 calc R
C19 C 0.56052(14) 0.31791(14) 0.05323(12) 0.0295(5) Uani 1 1 d .
C20 C 0.58731(16) 0.26208(15) 0.10176(14) 0.0394(7) Uani 1 1 d .
H20 H 0.5738 0.2670 0.1496 0.047 Uiso 1 1 calc R
C21 C 0.63326(18) 0.19999(16) 0.08014(15) 0.0451(7) Uani 1 1 d .
H21 H 0.6523 0.1630 0.1135 0.054 Uiso 1 1 calc R
C22 C 0.65196(18) 0.19088(16) 0.01077(14) 0.0440(7) Uani 1 1 d .
H22 H 0.6828 0.1471 -0.0036 0.053 Uiso 1 1 calc R
C23 C 0.62569(17) 0.24576(16) -0.03829(15) 0.0426(7) Uani 1 1 d .
H23 H 0.6386 0.2398 -0.0862 0.051 Uiso 1 1 calc R
C24 C 0.58046(16) 0.30917(15) -0.01667(13) 0.0355(6) Uani 1 1 d .
H24 H 0.5629 0.3471 -0.0499 0.043 Uiso 1 1 calc R
C25 C 0.59811(16) 0.44309(17) 0.19905(12) 0.0386(6) Uani 1 1 d .
H25A H 0.6418 0.4798 0.2059 0.046 Uiso 1 1 calc R
H25B H 0.6185 0.3880 0.1955 0.046 Uiso 1 1 calc R
C26 C 0.54700(18) 0.4482(2) 0.26097(14) 0.0520(8) Uani 1 1 d .
H26A H 0.5071 0.4066 0.2572 0.062 Uiso 1 1 calc R
H26B H 0.5214 0.5010 0.2612 0.062 Uiso 1 1 calc R
C27 C 0.58947(18) 0.43730(19) 0.32932(13) 0.0447(7) Uani 1 1 d .
H27A H 0.6346 0.4728 0.3296 0.054 Uiso 1 1 calc R
H27B H 0.6079 0.3814 0.3324 0.054 Uiso 1 1 calc R
C28 C 0.5198(2) 0.5641(2) 0.39488(17) 0.0598(9) Uani 1 1 d .
H28A H 0.5699 0.5897 0.3903 0.090 Uiso 1 1 calc R
H28B H 0.4936 0.5856 0.4360 0.090 Uiso 1 1 calc R
H28C H 0.4894 0.5751 0.3530 0.090 Uiso 1 1 calc R
F1 F 0.74064(14) 0.11795(17) 0.25379(13) 0.1110(10) Uani 1 1 d .
F2 F 0.61847(13) 0.08553(12) 0.23472(9) 0.0754(6) Uani 1 1 d .
F3 F 0.64952(15) 0.21445(12) 0.25952(11) 0.0889(8) Uani 1 1 d .
F4 F 0.65759(13) 0.11989(11) 0.34227(8) 0.0677(6) Uani 1 1 d .
B1 B 0.6668(3) 0.1347(2) 0.27206(17) 0.0557(10) Uani 1 1 d .

loop_
_atom_site_aniso_label
_atom_site_aniso_U_11
_atom_site_aniso_U_22
_atom_site_aniso_U_33
_atom_site_aniso_U_23
_atom_site_aniso_U_13
_atom_site_aniso_U_12
Ni1 0.0215(2) 0.0216(2) 0.0247(2) 0.00116(15) -0.00128(17) 0.00002(17)
S1 0.0439(5) 0.0708(5) 0.0325(4) 0.0032(3) 0.0019(3) 0.0018(4)
P1 0.0225(4) 0.0266(3) 0.0271(3) -0.0012(2) -0.0017(3) 0.0001(3)
P2 0.0252(4) 0.0253(3) 0.0278(3) 0.0028(2) 0.0005(2) 0.0007(3)
N1 0.0268(12) 0.0317(11) 0.0263(11) 0.0015(8) -0.0018(8) 0.0011(9)
C1 0.0337(16) 0.0287(13) 0.0381(14) -0.0044(11) -0.0076(12) 0.0016(11)
C2 0.0490(19) 0.0408(16) 0.0401(15) -0.0047(12) -0.0008(13) 0.0071(14)
C3 0.072(3) 0.055(2) 0.062(2) -0.0221(16) 0.0001(19) 0.017(2)
C4 0.077(3) 0.0420(19) 0.093(3) -0.0256(18) -0.021(2) 0.0099(19)
C5 0.061(2) 0.0333(17) 0.109(3) -0.0082(18) -0.005(2) -0.0063(16)
C6 0.0436(19) 0.0340(15) 0.071(2) -0.0061(14) -0.0020(15) -0.0031(14)
C7 0.0235(14) 0.0281(12) 0.0332(13) 0.0001(10) -0.0006(10) -0.0022(10)
C8 0.0260(15) 0.0340(13) 0.0357(13) -0.0008(10) -0.0018(11) -0.0026(11)
C9 0.0261(16) 0.0424(15) 0.0504(17) 0.0047(12) -0.0062(12) -0.0047(12)
C10 0.0255(16) 0.0527(18) 0.0601(18) 0.0029(14) 0.0065(13) 0.0060(13)
C11 0.0374(18) 0.0585(18) 0.0442(16) -0.0071(14) 0.0099(13) 0.0037(14)
C12 0.0311(16) 0.0429(15) 0.0349(14) -0.0029(11) 0.0011(11) -0.0016(12)
C13 0.0283(15) 0.0328(13) 0.0372(13) 0.0081(11) -0.0007(11) -0.0013(11)
C14 0.0286(16) 0.0415(15) 0.0429(15) 0.0018(11) 0.0025(12) 0.0006(12)
C15 0.0325(18) 0.061(2) 0.0544(18) 0.0052(14) 0.0107(14) 0.0043(15)
C16 0.0306(18) 0.071(2) 0.079(2) 0.0113(18) 0.0142(16) -0.0078(16)
C17 0.044(2) 0.052(2) 0.093(3) 0.0068(17) 0.0123(19) -0.0177(16)
C18 0.0362(18) 0.0427(16) 0.066(2) 0.0024(14) 0.0093(15) -0.0062(13)
C19 0.0279(14) 0.0261(12) 0.0345(13) 0.0034(10) 0.0010(10) -0.0001(10)
C20 0.0429(18) 0.0377(15) 0.0375(14) 0.0107(11) 0.0047(12) 0.0075(13)
C21 0.0460(19) 0.0359(15) 0.0535(18) 0.0128(12) 0.0013(14) 0.0109(13)
C22 0.0421(18) 0.0320(14) 0.0578(18) -0.0037(12) 0.0015(14) 0.0104(13)
C23 0.0471(19) 0.0408(15) 0.0400(15) -0.0051(12) 0.0036(13) 0.0082(14)
C24 0.0420(17) 0.0305(13) 0.0340(14) 0.0022(11) -0.0035(12) 0.0042(12)
C25 0.0372(17) 0.0512(16) 0.0275(13) 0.0022(11) -0.0051(11) 0.0077(13)
C26 0.0401(19) 0.083(2) 0.0327(15) 0.0089(14) 0.0005(13) 0.0073(16)
C27 0.0416(18) 0.0601(18) 0.0325(14) 0.0021(12) 0.0006(12) 0.0107(14)
C28 0.055(2) 0.077(2) 0.0470(18) -0.0069(17) -0.0075(16) 0.0178(18)
F1 0.0744(18) 0.146(2) 0.1127(19) -0.0572(16) 0.0364(15) -0.0408(16)
F2 0.0921(16) 0.0842(13) 0.0499(10) 0.0004(9) -0.0163(10) -0.0492(12)
F3 0.116(2) 0.0683(13) 0.0822(14) 0.0241(11) -0.0345(14) -0.0396(13)
F4 0.0968(17) 0.0718(12) 0.0344(9) -0.0009(8) -0.0027(10) -0.0055(11)
B1 0.066(3) 0.066(3) 0.0353(18) -0.0030(16) -0.0011(17) -0.032(2)

loop_
_atom_type_symbol
_atom_type_description
_atom_type_scat_dispersion_real
_atom_type_scat_dispersion_imag
_atom_type_scat_source
C C 0.0033 0.0016 'International Tables Vol C Tables 4.2.6.8 and 6.1.1.4'
H H 0.0000 0.0000 'International Tables Vol C Tables 4.2.6.8 and 6.1.1.4'
B B 0.0013 0.0007 'International Tables Vol C Tables 4.2.6.8 and 6.1.1.4'
F F 0.0171 0.0103 'International Tables Vol C Tables 4.2.6.8 and 6.1.1.4'
N N 0.0061 0.0033 'International Tables Vol C Tables 4.2.6.8 and 6.1.1.4'
Ni Ni 0.3393 1.1124 'International Tables Vol C Tables 4.2.6.8 and 6.1.1.4'
P P 0.1023 0.0942 'International Tables Vol C Tables 4.2.6.8 and 6.1.1.4'
S S 0.1246 0.1234 'International Tables Vol C Tables 4.2.6.8 and 6.1.1.4'

loop_
_geom_angle_atom_site_label_1
_geom_angle_atom_site_label_2
_geom_angle_atom_site_label_3
_geom_angle
_geom_angle_site_symmetry_1
_geom_angle_site_symmetry_3
P1 Ni1 P1 180.00(2) 5_665 .
P1 Ni1 P2 72.46(2) 5_665 5_665
P1 Ni1 P2 107.54(2) . 5_665
P1 Ni1 P2 107.54(2) 5_665 .
P1 Ni1 P2 72.46(2) . .
P2 Ni1 P2 180.00(3) 5_665 .
C28 S1 C27 100.48(15) . .
N1 P1 C7 108.19(10) . .
N1 P1 C1 108.97(11) . .
C7 P1 C1 106.43(12) . .
N1 P1 Ni1 91.67(7) . .
C7 P1 Ni1 118.18(8) . .
C1 P1 Ni1 121.47(9) . .
C7 P1 P2 110.83(8) . .
C1 P1 P2 137.91(9) . .
Ni1 P1 P2 53.786(19) . .
N1 P2 C19 110.31(11) . .
N1 P2 C13 108.80(11) . .
C19 P2 C13 108.29(11) . .
N1 P2 Ni1 91.48(7) . .
C19 P2 Ni1 115.53(8) . .
C13 P2 Ni1 120.80(8) . .
C19 P2 P1 110.80(8) . .
C13 P2 P1 137.20(9) . .
Ni1 P2 P1 53.756(19) . .
C25 N1 P1 125.22(17) . .
C25 N1 P2 129.52(17) . .
P1 N1 P2 99.06(10) . .
C6 C1 C2 120.2(2) . .
C6 C1 P1 119.2(2) . .
C2 C1 P1 120.4(2) . .
C3 C2 C1 119.1(3) . .
C3 C2 H2 120.5 . .
C1 C2 H2 120.5 . .
C4 C3 C2 120.0(3) . .
C4 C3 H3 120.0 . .
C2 C3 H3 120.0 . .
C5 C4 C3 120.8(3) . .
C5 C4 H4 119.6 . .
C3 C4 H4 119.6 . .
C4 C5 C6 120.1(3) . .
C4 C5 H5 120.0 . .
C6 C5 H5 120.0 . .
C1 C6 C5 119.9(3) . .
C1 C6 H6 120.1 . .
C5 C6 H6 120.1 . .
C12 C7 C8 119.8(2) . .
C12 C7 P1 119.59(19) . .
C8 C7 P1 120.12(19) . .
C9 C8 C7 119.3(2) . .
C9 C8 H8 120.4 . .
C7 C8 H8 120.4 . .
C10 C9 C8 120.3(3) . .
C10 C9 H9 119.8 . .
C8 C9 H9 119.8 . .
C9 C10 C11 120.3(3) . .
C9 C10 H10 119.8 . .
C11 C10 H10 119.8 . .
C12 C11 C10 120.1(3) . .
C12 C11 H11 120.0 . .
C10 C11 H11 120.0 . .
C11 C12 C7 120.1(3) . .
C11 C12 H12 120.0 . .
C7 C12 H12 120.0 . .
C18 C13 C14 119.9(3) . .
C18 C13 P2 121.3(2) . .
C14 C13 P2 118.5(2) . .
C15 C14 C13 119.5(3) . .
C15 C14 H14 120.2 . .
C13 C14 H14 120.2 . .
C16 C15 C14 120.6(3) . .
C16 C15 H15 119.7 . .
C14 C15 H15 119.7 . .
C15 C16 C17 120.1(3) . .
C15 C16 H16 119.9 . .
C17 C16 H16 119.9 . .
C16 C17 C18 120.4(3) . .
C16 C17 H17 119.8 . .
C18 C17 H17 119.8 . .
C13 C18 C17 119.5(3) . .
C13 C18 H18 120.3 . .
C17 C18 H18 120.3 . .
C24 C19 C20 119.0(2) . .
C24 C19 P2 118.30(18) . .
C20 C19 P2 122.53(19) . .
C21 C20 C19 119.9(2) . .
C21 C20 H20 120.0 . .
C19 C20 H20 120.0 . .
C20 C21 C22 120.8(3) . .
C20 C21 H21 119.6 . .
C22 C21 H21 119.6 . .
C21 C22 C23 120.0(3) . .
C21 C22 H22 120.0 . .
C23 C22 H22 120.0 . .
C24 C23 C22 119.4(3) . .
C24 C23 H23 120.3 . .
C22 C23 H23 120.3 . .
C23 C24 C19 120.8(2) . .
C23 C24 H24 119.6 . .
C19 C24 H24 119.6 . .
N1 C25 C26 113.0(2) . .
N1 C25 H25A 109.0 . .
C26 C25 H25A 109.0 . .
N1 C25 H25B 109.0 . .
C26 C25 H25B 109.0 . .
H25A C25 H25B 107.8 . .
C25 C26 C27 112.7(2) . .
C25 C26 H26A 109.1 . .
C27 C26 H26A 109.1 . .
C25 C26 H26B 109.1 . .
C27 C26 H26B 109.1 . .
H26A C26 H26B 107.8 . .
C26 C27 S1 113.1(2) . .
C26 C27 H27A 109.0 . .
S1 C27 H27A 109.0 . .
C26 C27 H27B 109.0 . .
S1 C27 H27B 109.0 . .
H27A C27 H27B 107.8 . .
S1 C28 H28A 109.5 . .
S1 C28 H28B 109.5 . .
H28A C28 H28B 109.5 . .
S1 C28 H28C 109.5 . .
H28A C28 H28C 109.5 . .
H28B C28 H28C 109.5 . .
F1 B1 F4 108.9(3) . .
F1 B1 F2 109.1(3) . .
F4 B1 F2 109.1(3) . .
F1 B1 F3 111.0(3) . .
F4 B1 F3 108.4(3) . .
F2 B1 F3 110.3(3) . .

loop_
_geom_bond_atom_site_label_1
_geom_bond_atom_site_label_2
_geom_bond_distance
_geom_bond_site_symmetry_2
Ni1 P1 2.1890(6) 5_665
Ni1 P1 2.1890(6) .
Ni1 P2 2.1898(6) 5_665
Ni1 P2 2.1898(6) .
S1 C28 1.781(4) .
S1 C27 1.797(3) .
P1 N1 1.698(2) .
P1 C7 1.800(3) .
P1 C1 1.801(2) .
P1 P2 2.5879(9) .
P2 N1 1.704(2) .
P2 C19 1.799(2) .
P2 C13 1.800(3) .
N1 C25 1.487(3) .
C1 C6 1.380(4) .
C1 C2 1.395(4) .
C2 C3 1.392(4) .
C2 H2 0.9500 .
C3 C4 1.378(5) .
C3 H3 0.9500 .
C4 C5 1.364(5) .
C4 H4 0.9500 .
C5 C6 1.388(4) .
C5 H5 0.9500 .
C6 H6 0.9500 .
C7 C12 1.387(4) .
C7 C8 1.406(3) .
C8 C9 1.384(4) .
C8 H8 0.9500 .
C9 C10 1.378(4) .
C9 H9 0.9500 .
C10 C11 1.388(4) .
C10 H10 0.9500 .
C11 C12 1.377(4) .
C11 H11 0.9500 .
C12 H12 0.9500 .
C13 C18 1.391(4) .
C13 C14 1.397(4) .
C14 C15 1.384(4) .
C14 H14 0.9500 .
C15 C16 1.376(4) .
C15 H15 0.9500 .
C16 C17 1.378(5) .
C16 H16 0.9500 .
C17 C18 1.392(4) .
C17 H17 0.9500 .
C18 H18 0.9500 .
C19 C24 1.392(3) .
C19 C20 1.399(3) .
C20 C21 1.378(4) .
C20 H20 0.9500 .
C21 C22 1.378(4) .
C21 H21 0.9500 .
C22 C23 1.392(4) .
C22 H22 0.9500 .
C23 C24 1.387(4) .
C23 H23 0.9500 .
C24 H24 0.9500 .
C25 C26 1.489(4) .
C25 H25A 0.9900 .
C25 H25B 0.9900 .
C26 C27 1.517(4) .
C26 H26A 0.9900 .
C26 H26B 0.9900 .
C27 H27A 0.9900 .
C27 H27B 0.9900 .
C28 H28A 0.9800 .
C28 H28B 0.9800 .
C28 H28C 0.9800 .
F1 B1 1.370(5) .
F2 B1 1.380(4) .
F3 B1 1.389(4) .
F4 B1 1.377(4) .

loop_
_geom_torsion_atom_site_label_1
_geom_torsion_atom_site_label_2
_geom_torsion_atom_site_label_3
_geom_torsion_atom_site_label_4
_geom_torsion
_geom_torsion_site_symmetry_1
P2 Ni1 P1 N1 164.46(7) 5_665
P2 Ni1 P1 N1 -15.54(7) .
P2 Ni1 P1 C7 -83.82(9) 5_665
P2 Ni1 P1 C7 96.18(9) .
P2 Ni1 P1 C1 50.93(11) 5_665
P2 Ni1 P1 C1 -129.07(11) .
P2 Ni1 P1 P2 180.0 5_665
P1 Ni1 P2 N1 -164.52(7) 5_665
P1 Ni1 P2 N1 15.48(7) .
P1 Ni1 P2 C19 82.08(10) 5_665
P1 Ni1 P2 C19 -97.92(10) .
P1 Ni1 P2 C13 -51.52(10) 5_665
P1 Ni1 P2 C13 128.48(10) .
P1 Ni1 P2 P1 180.0 5_665
C7 P1 P2 N1 93.97(14) .
C1 P1 P2 N1 -56.79(16) .
Ni1 P1 P2 N1 -155.68(11) .
N1 P1 P2 C19 -97.26(14) .
C7 P1 P2 C19 -3.29(12) .
C1 P1 P2 C19 -154.05(15) .
Ni1 P1 P2 C19 107.05(9) .
N1 P1 P2 C13 57.47(16) .
C7 P1 P2 C13 151.45(15) .
C1 P1 P2 C13 0.68(18) .
Ni1 P1 P2 C13 -98.21(13) .
N1 P1 P2 Ni1 155.68(11) .
C7 P1 P2 Ni1 -110.34(9) .
C1 P1 P2 Ni1 98.90(13) .
C7 P1 N1 C25 53.3(2) .
C1 P1 N1 C25 -62.0(2) .
Ni1 P1 N1 C25 173.76(19) .
P2 P1 N1 C25 154.3(2) .
C7 P1 N1 P2 -101.04(12) .
C1 P1 N1 P2 143.63(11) .
Ni1 P1 N1 P2 19.41(9) .
C19 P2 N1 C25 -54.1(2) .
C13 P2 N1 C25 64.5(2) .
Ni1 P2 N1 C25 -172.1(2) .
P1 P2 N1 C25 -152.7(3) .
C19 P2 N1 P1 98.59(12) .
C13 P2 N1 P1 -142.76(11) .
Ni1 P2 N1 P1 -19.40(9) .
N1 P1 C1 C6 151.4(2) .
C7 P1 C1 C6 35.0(3) .
Ni1 P1 C1 C6 -104.3(2) .
P2 P1 C1 C6 -173.47(17) .
N1 P1 C1 C2 -33.9(3) .
C7 P1 C1 C2 -150.4(2) .
Ni1 P1 C1 C2 70.4(2) .
P2 P1 C1 C2 1.2(3) .
C6 C1 C2 C3 -0.9(4) .
P1 C1 C2 C3 -175.6(2) .
C1 C2 C3 C4 0.7(5) .
C2 C3 C4 C5 -0.1(6) .
C3 C4 C5 C6 -0.2(6) .
C2 C1 C6 C5 0.6(5) .
P1 C1 C6 C5 175.3(3) .
C4 C5 C6 C1 -0.1(5) .
N1 P1 C7 C12 103.7(2) .
C1 P1 C7 C12 -139.4(2) .
Ni1 P1 C7 C12 1.5(2) .
P2 P1 C7 C12 60.6(2) .
N1 P1 C7 C8 -68.7(2) .
C1 P1 C7 C8 48.3(2) .
Ni1 P1 C7 C8 -170.91(16) .
P2 P1 C7 C8 -111.79(18) .
C12 C7 C8 C9 -2.0(4) .
P1 C7 C8 C9 170.38(19) .
C7 C8 C9 C10 1.3(4) .
C8 C9 C10 C11 0.3(4) .
C9 C10 C11 C12 -1.2(4) .
C10 C11 C12 C7 0.6(4) .
C8 C7 C12 C11 1.0(4) .
P1 C7 C12 C11 -171.4(2) .
N1 P2 C13 C18 -141.6(2) .
C19 P2 C13 C18 -21.7(3) .
Ni1 P2 C13 C18 114.8(2) .
P1 P2 C13 C18 -176.87(17) .
N1 P2 C13 C14 44.5(2) .
C19 P2 C13 C14 164.4(2) .
Ni1 P2 C13 C14 -59.0(2) .
P1 P2 C13 C14 9.3(3) .
C18 C13 C14 C15 1.3(4) .
P2 C13 C14 C15 175.2(2) .
C13 C14 C15 C16 -0.4(4) .
C14 C15 C16 C17 0.3(5) .
C15 C16 C17 C18 -1.1(5) .
C14 C13 C18 C17 -2.0(4) .
P2 C13 C18 C17 -175.8(2) .
C16 C17 C18 C13 1.9(5) .
N1 P2 C19 C24 -115.0(2) .
C13 P2 C19 C24 126.1(2) .
Ni1 P2 C19 C24 -13.0(2) .
P1 P2 C19 C24 -71.7(2) .
N1 P2 C19 C20 60.7(2) .
C13 P2 C19 C20 -58.3(3) .
Ni1 P2 C19 C20 162.6(2) .
P1 P2 C19 C20 103.9(2) .
C24 C19 C20 C21 0.6(4) .
P2 C19 C20 C21 -175.0(2) .
C19 C20 C21 C22 -1.5(5) .
C20 C21 C22 C23 1.4(5) .
C21 C22 C23 C24 -0.3(5) .
C22 C23 C24 C19 -0.7(4) .
C20 C19 C24 C23 0.5(4) .
P2 C19 C24 C23 176.3(2) .
P1 N1 C25 C26 128.0(2) .
P2 N1 C25 C26 -85.7(3) .
N1 C25 C26 C27 -172.7(2) .
C25 C26 C27 S1 170.7(2) .
C28 S1 C27 C26 -68.1(3) .
